data_4021343
loop_
_publ_author_name
'Scott M. Grayson'
'Brian K. Long'
'Shiro Kusomoto'
'Brian P. Osborn'
'Ryan P. Callahan'
'Charles R. Chambers'
'C. Grant Willson'

_publ_section_title
;
 Synthesis and Characterization of Norbornanediol Isomers
 and Their Fluorinated Analogues
;
_journal_name_full 'Journal of Organic Chemistry'
_journal_page_first 341
_journal_page_last 344
_journal_paper_doi 10.1021/jo0513156
_journal_volume 71
_journal_year 2006
_chemical_formula_sum 'C18 H20 F6 O3'
_chemical_formula_weight 398.34
_chemical_name_systematic
; 
 ? 
;
_space_group_IT_number 2
_symmetry_cell_setting triclinic
_symmetry_space_group_name_Hall '-P 1'
_symmetry_space_group_name_H-M 'P -1'
_atom_sites_solution_hydrogens geom
_atom_sites_solution_primary direct
_atom_sites_solution_secondary difmap
_audit_creation_method SHELXL-97
_cell_angle_alpha 110.104(1)
_cell_angle_beta 94.328(1)
_cell_angle_gamma 90.126(1)
_cell_formula_units_Z 4
_cell_length_a 8.6062(1)
_cell_length_b 13.2352(2)
_cell_length_c 17.0519(3)
_cell_measurement_reflns_used 7387
_cell_measurement_temperature 153(2)
_cell_measurement_theta_max 27.5
_cell_measurement_theta_min 3
_cell_volume 1817.93(5)
_computing_cell_refinement 'Collect software, Nonius B.V. 1998'
_computing_data_collection 'Collect software, Nonius B.V. 1998'
_computing_data_reduction
;
DENZO and Scalepack (Otwinoski and Minor, 1997)
;
_computing_molecular_graphics 'XP SHELXTL/PC, Siemens Analytical'
_computing_structure_refinement 'XL SHELXTL/PC, Siemens Analytical'
_computing_structure_solution
;

SIR97 - Altomare A., Burla M.C., Camalli M., Cascarano G.L., Giacovazzo C., 
Guagliardi A., Moliterni A.G.G., Polidori G.,Spagna R.
;
_diffrn_ambient_temperature 153(2)
_diffrn_measured_fraction_theta_full 0.988
_diffrn_measured_fraction_theta_max 0.988
_diffrn_measurement_device_type 'Nonius Kappa CCD'
_diffrn_measurement_method \w-scans
_diffrn_radiation_monochromator graphite
_diffrn_radiation_source 'fine-focus sealed tube'
_diffrn_radiation_type MoK\a
_diffrn_radiation_wavelength 0.71073
_diffrn_reflns_av_R_equivalents 0.0268
_diffrn_reflns_av_sigmaI/netI 0.0569
_diffrn_reflns_limit_h_max 11
_diffrn_reflns_limit_h_min -11
_diffrn_reflns_limit_k_max 17
_diffrn_reflns_limit_k_min -16
_diffrn_reflns_limit_l_max 22
_diffrn_reflns_limit_l_min -22
_diffrn_reflns_number 14492
_diffrn_reflns_theta_full 27.48
_diffrn_reflns_theta_max 27.48
_diffrn_reflns_theta_min 2.93
_exptl_absorpt_coefficient_mu 0.138
_exptl_absorpt_correction_type none
_exptl_crystal_colour colorless
_exptl_crystal_density_diffrn 1.455
_exptl_crystal_density_method 'not measured'
_exptl_crystal_description plates
_exptl_crystal_F_000 824
_exptl_crystal_size_max 0.28
_exptl_crystal_size_mid 0.26
_exptl_crystal_size_min 0.14
_refine_diff_density_max 0.280
_refine_diff_density_min -0.277
_refine_diff_density_rms 0.052
_refine_ls_extinction_coef 0.0066(9)
_refine_ls_extinction_expression Fc^*^=kFc[1+0.001xFc^2^\l^3^/sin(2\q)]^-1/4^
_refine_ls_extinction_method SHELXL
_refine_ls_goodness_of_fit_ref 1.099
_refine_ls_hydrogen_treatment mixed
_refine_ls_matrix_type full
_refine_ls_number_parameters 504
_refine_ls_number_reflns 8235
_refine_ls_number_restraints 0
_refine_ls_restrained_S_all 1.099
_refine_ls_R_factor_all 0.0885
_refine_ls_R_factor_gt 0.0478
_refine_ls_shift/su_max 0.001
_refine_ls_shift/su_mean 0.000
_refine_ls_structure_factor_coef Fsqd
_refine_ls_weighting_details 'calc w=1/[\s^2^(Fo^2^)+(0.0335P)^2^+0.7017P] where P=(Fo^2^+2Fc^2^)/3'
_refine_ls_weighting_scheme calc
_refine_ls_wR_factor_gt 0.1003
_refine_ls_wR_factor_ref 0.1132
_reflns_number_gt 5312
_reflns_number_total 8235
_reflns_threshold_expression >2sigma(I)
_cod_data_source_file jo0513156si20050627_034433.cif
_cod_depositor_comments
;
The following automatic conversions were performed:
'_symmetry_cell_setting' value 'Triclinic' changed to 'triclinic'
according to '/home/saulius/struct/CIF-dictionaries/cif_core.dic'
dictionary named 'cif_core.dic' version 2.4.1 from 2010-06-29.

Automatic conversion script
Id: cif_fix_enum 1527 2010-12-29 10:47:43Z saulius 
;
_cod_database_code 4021343

loop_
_symmetry_equiv_pos_as_xyz
'x, y, z'
'-x, -y, -z'

loop_
_atom_site_label
_atom_site_type_symbol
_atom_site_fract_x
_atom_site_fract_y
_atom_site_fract_z
_atom_site_U_iso_or_equiv
_atom_site_adp_type
_atom_site_occupancy
_atom_site_symmetry_multiplicity
_atom_site_calc_flag
_atom_site_refinement_flags
F1 F 0.39638(17) 0.90480(10) 0.56650(7) 0.0497(4) Uani 1 1 d .
F2 F 0.44552(14) 0.73704(10) 0.52377(8) 0.0445(3) Uani 1 1 d .
F3 F 0.21072(14) 0.78610(11) 0.53775(8) 0.0474(3) Uani 1 1 d .
F4 F 0.18563(14) 0.86866(11) 0.32723(8) 0.0450(3) Uani 1 1 d .
F5 F 0.06653(13) 0.85269(10) 0.42703(8) 0.0439(3) Uani 1 1 d .
F6 F 0.23893(15) 0.97940(9) 0.45182(9) 0.0493(4) Uani 1 1 d .
O1 O 0.54495(16) 0.60231(11) 0.31804(9) 0.0292(3) Uani 1 1 d .
O2 O 0.84939(14) 0.58876(10) 0.20230(8) 0.0266(3) Uani 1 1 d .
O3 O 0.28224(16) 0.69756(11) 0.37252(9) 0.0294(3) Uani 1 1 d .
C1 C 0.5877(2) 0.63095(15) 0.24903(12) 0.0263(4) Uani 1 1 d .
H1 H 0.5715 0.5691 0.1989 0.032 Uiso 1 1 d R
C2 C 0.7582(2) 0.67120(15) 0.25614(12) 0.0252(4) Uani 1 1 d .
H2 H 0.8008 0.6909 0.3132 0.030 Uiso 1 1 d R
C3 C 0.7429(2) 0.77146(16) 0.23056(13) 0.0322(5) Uani 1 1 d .
H3 H 0.8322 0.7878 0.2061 0.039 Uiso 1 1 d R
C4 C 0.6924(2) 0.86298(16) 0.30680(14) 0.0359(5) Uani 1 1 d .
H4A H 0.6991 0.9312 0.2989 0.043 Uiso 1 1 d R
H4B H 0.7552 0.8665 0.3567 0.043 Uiso 1 1 d R
C5 C 0.5194(2) 0.83069(15) 0.31221(12) 0.0288(5) Uani 1 1 d .
H5 H 0.4536 0.8832 0.3007 0.035 Uiso 1 1 d R
C6 C 0.4936(2) 0.72365(16) 0.23743(12) 0.0283(4) Uani 1 1 d .
H6 H 0.3860 0.7049 0.2186 0.034 Uiso 1 1 d R
C7 C 0.5910(2) 0.74648(18) 0.17288(13) 0.0365(5) Uani 1 1 d .
H7A H 0.5980 0.6841 0.1236 0.044 Uiso 1 1 d R
H7B H 0.5555 0.8065 0.1578 0.044 Uiso 1 1 d R
C8 C 1.0140(2) 0.61341(17) 0.22494(13) 0.0333(5) Uani 1 1 d .
H8A H 1.0384 0.6187 0.2821 0.040 Uiso 1 1 d R
H8B H 1.0397 0.6814 0.2199 0.040 Uiso 1 1 d R
C9 C 1.1096(2) 0.52842(16) 0.16851(13) 0.0283(4) Uani 1 1 d .
C10 C 1.1433(3) 0.53142(18) 0.09155(14) 0.0400(5) Uani 1 1 d .
H10 H 1.1039 0.5888 0.0742 0.048 Uiso 1 1 d R
C11 C 1.2366(3) 0.4553(2) 0.04098(15) 0.0498(6) Uani 1 1 d .
H11 H 1.2589 0.4586 -0.0124 0.060 Uiso 1 1 d R
C12 C 1.2952(3) 0.37360(19) 0.06638(14) 0.0420(6) Uani 1 1 d .
H12 H 1.3586 0.3198 0.0312 0.050 Uiso 1 1 d R
C13 C 1.2618(2) 0.36907(18) 0.14271(15) 0.0385(5) Uani 1 1 d .
H13 H 1.3027 0.3125 0.1607 0.046 Uiso 1 1 d R
C14 C 1.1711(2) 0.44655(17) 0.19385(14) 0.0345(5) Uani 1 1 d .
H14 H 1.1510 0.4439 0.2477 0.041 Uiso 1 1 d R
C15 C 0.4949(2) 0.83488(15) 0.40154(12) 0.0260(4) Uani 1 1 d .
H15A H 0.5199 0.9071 0.4385 0.031 Uiso 1 1 d R
H15B H 0.5703 0.7892 0.4155 0.031 Uiso 1 1 d R
C16 C 0.3342(2) 0.80249(14) 0.42092(12) 0.0234(4) Uani 1 1 d .
C17 C 0.3460(2) 0.80884(16) 0.51275(13) 0.0307(5) Uani 1 1 d .
C18 C 0.2064(2) 0.87610(16) 0.40694(13) 0.0292(5) Uani 1 1 d .
F1' F 1.02471(14) 0.23792(11) -0.05190(8) 0.0446(3) Uani 1 1 d .
F2' F 0.87888(16) 0.16053(11) -0.16347(7) 0.0484(3) Uani 1 1 d .
F3' F 1.01389(17) 0.06517(11) -0.10516(9) 0.0585(4) Uani 1 1 d .
F4' F 0.65736(15) 0.03078(10) -0.15931(7) 0.0456(3) Uani 1 1 d .
F5' F 0.55643(15) 0.05877(11) -0.04333(8) 0.0507(4) Uani 1 1 d .
F6' F 0.75913(17) -0.03748(10) -0.07033(9) 0.0561(4) Uani 1 1 d .
O1' O 0.74978(16) 0.37910(12) 0.11983(8) 0.0284(3) Uani 1 1 d .
O2' O 0.74447(14) 0.44117(10) 0.32879(8) 0.0277(3) Uani 1 1 d .
O3' O 0.70091(15) 0.23919(11) -0.03408(9) 0.0301(3) Uani 1 1 d .
C1' C 0.6809(2) 0.34421(15) 0.17973(12) 0.0245(4) Uani 1 1 d .
H1' H 0.5923 0.3874 0.1980 0.029 Uiso 1 1 d R
C2' C 0.7887(2) 0.35202(15) 0.25807(11) 0.0258(4) Uani 1 1 d .
H2' H 0.8950 0.3621 0.2481 0.031 Uiso 1 1 d R
C3' C 0.7652(2) 0.24246(16) 0.26721(13) 0.0330(5) Uani 1 1 d .
H3' H 0.7853 0.2419 0.3232 0.040 Uiso 1 1 d R
C4' C 0.8583(3) 0.16190(17) 0.20140(12) 0.0362(5) Uani 1 1 d .
H4'A H 0.8680 0.0951 0.2116 0.043 Uiso 1 1 d R
H4'B H 0.9605 0.1909 0.2011 0.043 Uiso 1 1 d R
C5' C 0.7618(2) 0.14746(16) 0.11671(12) 0.0273(4) Uani 1 1 d .
H5' H 0.7183 0.0754 0.0958 0.033 Uiso 1 1 d R
C6' C 0.6272(2) 0.22575(15) 0.14489(12) 0.0268(4) Uani 1 1 d .
H6' H 0.5373 0.2106 0.1053 0.032 Uiso 1 1 d R
C7' C 0.5976(2) 0.21116(17) 0.22851(13) 0.0353(5) Uani 1 1 d .
H7'A H 0.5229 0.2602 0.2587 0.042 Uiso 1 1 d R
H7'B H 0.5685 0.1386 0.2223 0.042 Uiso 1 1 d R
C8' C 0.8685(3) 0.4708(2) 0.39450(13) 0.0437(6) Uani 1 1 d .
H8'A H 0.9572 0.4972 0.3757 0.052 Uiso 1 1 d R
H8'B H 0.8985 0.4082 0.4076 0.052 Uiso 1 1 d R
C9' C 0.8195(2) 0.55554(16) 0.47186(12) 0.0290(5) Uani 1 1 d .
C10' C 0.8755(2) 0.66069(18) 0.49394(14) 0.0358(5) Uani 1 1 d .
H10' H 0.9399 0.6798 0.4573 0.043 Uiso 1 1 d R
C11' C 0.8406(3) 0.73781(18) 0.56849(15) 0.0427(6) Uani 1 1 d .
H11' H 0.8809 0.8103 0.5837 0.051 Uiso 1 1 d R
C12' C 0.7492(2) 0.7105(2) 0.62126(14) 0.0445(6) Uani 1 1 d .
H12' H 0.7251 0.7641 0.6729 0.053 Uiso 1 1 d R
C13' C 0.6905(2) 0.6069(2) 0.59975(14) 0.0412(6) Uani 1 1 d .
H13' H 0.6263 0.5875 0.6363 0.049 Uiso 1 1 d R
C14' C 0.7257(2) 0.52953(18) 0.52530(13) 0.0354(5) Uani 1 1 d .
H14' H 0.6844 0.4573 0.5097 0.042 Uiso 1 1 d R
C15' C 0.8679(2) 0.15808(16) 0.05166(11) 0.0261(4) Uani 1 1 d .
H15C H 0.9438 0.1030 0.0430 0.031 Uiso 1 1 d R
H15D H 0.9230 0.2262 0.0764 0.031 Uiso 1 1 d R
C16' C 0.7941(2) 0.15249(15) -0.03490(12) 0.0256(4) Uani 1 1 d .
C17' C 0.9279(3) 0.15328(17) -0.08971(13) 0.0341(5) Uani 1 1 d .
C18' C 0.6926(3) 0.05089(17) -0.07762(13) 0.0355(5) Uani 1 1 d .
H1'O H 0.781(3) 0.444(2) 0.1428(15) 0.043(7) Uiso 1 1 d .
H3O H 0.366(3) 0.6599(19) 0.3576(14) 0.044(7) Uiso 1 1 d .
H3'O H 0.719(3) 0.292(2) 0.0174(17) 0.059(8) Uiso 1 1 d .
H1O H 0.601(3) 0.556(2) 0.3245(15) 0.049(8) Uiso 1 1 d .

loop_
_atom_site_aniso_label
_atom_site_aniso_U_11
_atom_site_aniso_U_22
_atom_site_aniso_U_33
_atom_site_aniso_U_23
_atom_site_aniso_U_13
_atom_site_aniso_U_12
F1 0.0809(10) 0.0378(8) 0.0241(7) 0.0041(6) -0.0019(6) -0.0124(7)
F2 0.0435(7) 0.0504(8) 0.0496(8) 0.0308(7) -0.0009(6) 0.0068(6)
F3 0.0376(7) 0.0733(10) 0.0416(8) 0.0317(7) 0.0104(6) -0.0015(6)
F4 0.0403(7) 0.0665(9) 0.0341(7) 0.0252(7) 0.0014(6) 0.0129(6)
F5 0.0263(6) 0.0562(8) 0.0560(8) 0.0264(7) 0.0101(6) 0.0095(6)
F6 0.0508(8) 0.0253(7) 0.0622(9) 0.0057(6) -0.0102(7) 0.0075(6)
O1 0.0275(7) 0.0276(8) 0.0356(9) 0.0138(7) 0.0084(6) 0.0058(6)
O2 0.0205(6) 0.0264(7) 0.0276(7) 0.0024(6) 0.0020(5) 0.0024(5)
O3 0.0227(7) 0.0241(8) 0.0358(8) 0.0031(6) 0.0024(6) -0.0016(6)
C1 0.0287(10) 0.0234(10) 0.0241(11) 0.0047(8) 0.0024(8) 0.0026(8)
C2 0.0271(10) 0.0237(10) 0.0217(10) 0.0034(8) 0.0038(8) 0.0030(8)
C3 0.0349(11) 0.0284(11) 0.0356(12) 0.0116(9) 0.0139(9) 0.0036(9)
C4 0.0386(12) 0.0248(11) 0.0451(14) 0.0102(10) 0.0173(10) 0.0031(9)
C5 0.0309(10) 0.0244(11) 0.0334(12) 0.0118(9) 0.0088(9) 0.0051(8)
C6 0.0282(10) 0.0321(11) 0.0234(11) 0.0079(9) 0.0027(8) 0.0053(9)
C7 0.0421(12) 0.0433(13) 0.0293(12) 0.0176(10) 0.0096(10) 0.0150(10)
C8 0.0220(10) 0.0347(12) 0.0355(12) 0.0031(10) -0.0010(9) -0.0014(9)
C9 0.0194(9) 0.0285(11) 0.0327(12) 0.0057(9) -0.0011(8) -0.0018(8)
C10 0.0451(13) 0.0385(13) 0.0393(13) 0.0165(11) 0.0054(10) 0.0116(10)
C11 0.0591(15) 0.0598(17) 0.0325(13) 0.0166(12) 0.0119(11) 0.0221(13)
C12 0.0364(12) 0.0444(14) 0.0372(13) 0.0036(11) 0.0048(10) 0.0130(10)
C13 0.0285(11) 0.0376(13) 0.0510(15) 0.0178(11) 0.0016(10) 0.0069(10)
C14 0.0250(10) 0.0438(13) 0.0377(13) 0.0178(11) 0.0038(9) 0.0028(9)
C15 0.0248(10) 0.0224(10) 0.0278(11) 0.0047(8) 0.0028(8) 0.0005(8)
C16 0.0227(9) 0.0205(10) 0.0247(10) 0.0050(8) 0.0015(8) -0.0011(8)
C17 0.0299(11) 0.0302(12) 0.0330(12) 0.0125(10) 0.0010(9) -0.0023(9)
C18 0.0290(11) 0.0294(11) 0.0274(11) 0.0073(9) 0.0037(8) 0.0005(9)
F1' 0.0412(7) 0.0521(8) 0.0417(8) 0.0169(7) 0.0070(6) -0.0106(6)
F2' 0.0690(9) 0.0536(8) 0.0253(7) 0.0162(6) 0.0078(6) -0.0071(7)
F3' 0.0751(10) 0.0508(9) 0.0578(9) 0.0216(7) 0.0417(8) 0.0317(8)
F4' 0.0633(8) 0.0399(8) 0.0266(7) 0.0048(6) -0.0077(6) -0.0109(6)
F5' 0.0473(8) 0.0610(9) 0.0432(8) 0.0181(7) -0.0003(6) -0.0220(7)
F6' 0.0782(10) 0.0257(7) 0.0612(10) 0.0151(7) -0.0146(8) -0.0047(7)
O1' 0.0395(8) 0.0233(8) 0.0216(7) 0.0068(6) 0.0026(6) -0.0010(6)
O2' 0.0278(7) 0.0297(8) 0.0207(7) 0.0028(6) -0.0006(5) 0.0060(6)
O3' 0.0360(8) 0.0282(8) 0.0241(8) 0.0075(7) -0.0020(6) 0.0073(6)
C1' 0.0253(10) 0.0248(10) 0.0239(10) 0.0086(8) 0.0037(8) 0.0054(8)
C2' 0.0250(10) 0.0297(11) 0.0212(10) 0.0061(8) 0.0053(8) 0.0083(8)
C3' 0.0464(12) 0.0339(12) 0.0215(11) 0.0119(9) 0.0081(9) 0.0130(10)
C4' 0.0529(13) 0.0341(12) 0.0234(11) 0.0117(9) 0.0057(10) 0.0189(10)
C5' 0.0349(11) 0.0256(11) 0.0231(11) 0.0095(9) 0.0068(8) 0.0061(9)
C6' 0.0260(10) 0.0273(11) 0.0262(11) 0.0076(9) 0.0042(8) 0.0012(8)
C7' 0.0443(12) 0.0303(12) 0.0314(12) 0.0085(10) 0.0146(10) 0.0001(10)
C8' 0.0358(12) 0.0560(15) 0.0271(12) 0.0002(11) -0.0058(10) 0.0121(11)
C9' 0.0272(10) 0.0345(12) 0.0222(11) 0.0071(9) -0.0041(8) 0.0053(9)
C10' 0.0316(11) 0.0450(14) 0.0349(13) 0.0193(11) 0.0001(9) -0.0014(10)
C11' 0.0388(13) 0.0290(12) 0.0520(15) 0.0051(11) -0.0051(11) -0.0003(10)
C12' 0.0328(12) 0.0501(15) 0.0343(13) -0.0057(11) -0.0002(10) 0.0085(11)
C13' 0.0334(12) 0.0572(16) 0.0325(13) 0.0143(12) 0.0059(10) 0.0006(11)
C14' 0.0348(11) 0.0328(12) 0.0385(13) 0.0130(10) -0.0010(10) -0.0020(9)
C15' 0.0294(10) 0.0256(10) 0.0223(10) 0.0066(8) 0.0037(8) 0.0071(8)
C16' 0.0325(10) 0.0218(10) 0.0220(10) 0.0069(8) 0.0024(8) 0.0038(8)
C17' 0.0445(12) 0.0305(12) 0.0274(12) 0.0086(10) 0.0091(10) 0.0059(10)
C18' 0.0458(13) 0.0302(12) 0.0296(12) 0.0101(10) -0.0017(10) -0.0024(10)

loop_
_atom_type_symbol
_atom_type_description
_atom_type_scat_dispersion_real
_atom_type_scat_dispersion_imag
_atom_type_scat_source
C C 0.0033 0.0016 'International Tables Vol C Tables 4.2.6.8 and 6.1.1.4'
H H 0.0000 0.0000 'International Tables Vol C Tables 4.2.6.8 and 6.1.1.4'
O O 0.0106 0.0060 'International Tables Vol C Tables 4.2.6.8 and 6.1.1.4'
F F 0.0171 0.0103 'International Tables Vol C Tables 4.2.6.8 and 6.1.1.4'

loop_
_geom_angle_atom_site_label_1
_geom_angle_atom_site_label_2
_geom_angle_atom_site_label_3
_geom_angle
C1 O1 H1O 110.5(17)
C2 O2 C8 110.43(14)
C16 O3 H3O 106.8(15)
O1 C1 C6 113.01(15)
O1 C1 C2 114.86(15)
C6 C1 C2 103.41(15)
O1 C1 H1 108.6
C6 C1 H1 108.7
C2 C1 H1 107.9
O2 C2 C3 113.51(15)
O2 C2 C1 110.27(15)
C3 C2 C1 102.95(15)
O2 C2 H2 110.1
C3 C2 H2 110.3
C1 C2 H2 109.5
C4 C3 C2 106.95(16)
C4 C3 C7 101.11(16)
C2 C3 C7 102.54(16)
C4 C3 H3 115.3
C2 C3 H3 114.4
C7 C3 H3 115.0
C3 C4 C5 103.35(16)
C3 C4 H4A 111.3
C5 C4 H4A 111.3
C3 C4 H4B 110.9
C5 C4 H4B 110.6
H4A C4 H4B 109.2
C15 C5 C6 120.41(16)
C15 C5 C4 110.10(17)
C6 C5 C4 102.63(15)
C15 C5 H5 107.3
C6 C5 H5 108.0
C4 C5 H5 107.8
C1 C6 C7 98.21(15)
C1 C6 C5 113.54(16)
C7 C6 C5 100.89(16)
C1 C6 H6 113.9
C7 C6 H6 114.5
C5 C6 H6 114.0
C6 C7 C3 94.38(15)
C6 C7 H7A 112.3
C3 C7 H7A 112.5
C6 C7 H7B 113.3
C3 C7 H7B 113.3
H7A C7 H7B 110.3
O2 C8 C9 110.68(16)
O2 C8 H8A 109.6
C9 C8 H8A 109.9
O2 C8 H8B 109.5
C9 C8 H8B 108.8
H8A C8 H8B 108.3
C10 C9 C14 118.26(19)
C10 C9 C8 121.04(19)
C14 C9 C8 120.66(19)
C9 C10 C11 121.0(2)
C9 C10 H10 118.9
C11 C10 H10 120.1
C12 C11 C10 120.2(2)
C12 C11 H11 119.9
C10 C11 H11 119.9
C13 C12 C11 119.6(2)
C13 C12 H12 119.8
C11 C12 H12 120.7
C12 C13 C14 120.1(2)
C12 C13 H13 119.8
C14 C13 H13 120.1
C13 C14 C9 120.9(2)
C13 C14 H14 119.4
C9 C14 H14 119.6
C5 C15 C16 119.24(16)
C5 C15 H15A 107.4
C16 C15 H15A 107.8
C5 C15 H15B 107.1
C16 C15 H15B 107.6
H15A C15 H15B 107.1
O3 C16 C18 105.69(15)
O3 C16 C17 106.86(15)
C18 C16 C17 109.62(15)
O3 C16 C15 114.61(15)
C18 C16 C15 112.03(15)
C17 C16 C15 107.86(15)
F2 C17 F1 106.77(16)
F2 C17 F3 105.81(15)
F1 C17 F3 106.87(16)
F2 C17 C16 110.16(16)
F1 C17 C16 113.53(16)
F3 C17 C16 113.21(16)
F4 C18 F6 107.10(16)
F4 C18 F5 105.41(16)
F6 C18 F5 106.63(16)
F4 C18 C16 111.87(16)
F6 C18 C16 112.11(16)
F5 C18 C16 113.25(16)
C1' O1' H1'O 109.1(16)
C8' O2' C2' 110.40(14)
C16' O3' H3'O 107.7(16)
O1' C1' C6' 113.11(15)
O1' C1' C2' 115.17(15)
C6' C1' C2' 103.56(15)
O1' C1' H1' 108.3
C6' C1' H1' 108.7
C2' C1' H1' 107.8
O2' C2' C3' 113.71(15)
O2' C2' C1' 109.61(14)
C3' C2' C1' 103.37(16)
O2' C2' H2' 109.9
C3' C2' H2' 110.2
C1' C2' H2' 109.8
C2' C3' C4' 106.94(16)
C2' C3' C7' 101.97(16)
C4' C3' C7' 101.27(17)
C2' C3' H3' 114.8
C4' C3' H3' 114.9
C7' C3' H3' 115.3
C3' C4' C5' 103.78(16)
C3' C4' H4'A 111.3
C5' C4' H4'A 111.9
C3' C4' H4'B 110.9
C5' C4' H4'B 109.8
H4'A C4' H4'B 109.1
C15' C5' C6' 120.59(15)
C15' C5' C4' 110.68(16)
C6' C5' C4' 102.46(15)
C15' C5' H5' 107.1
C6' C5' H5' 108.0
C4' C5' H5' 107.3
C1' C6' C7' 98.27(15)
C1' C6' C5' 113.44(15)
C7' C6' C5' 100.57(15)
C1' C6' H6' 114.4
C7' C6' H6' 114.1
C5' C6' H6' 114.2
C3' C7' C6' 94.69(15)
C3' C7' H7'A 112.5
C6' C7' H7'A 112.6
C3' C7' H7'B 112.7
C6' C7' H7'B 113.3
H7'A C7' H7'B 110.3
O2' C8' C9' 111.39(16)
O2' C8' H8'A 109.6
C9' C8' H8'A 109.3
O2' C8' H8'B 109.2
C9' C8' H8'B 109.2
H8'A C8' H8'B 108.2
C10' C9' C14' 118.72(19)
C10' C9' C8' 120.1(2)
C14' C9' C8' 121.0(2)
C11' C10' C9' 120.6(2)
C11' C10' H10' 119.9
C9' C10' H10' 119.5
C12' C11' C10' 120.0(2)
C12' C11' H11' 119.9
C10' C11' H11' 120.1
C11' C12' C13' 120.2(2)
C11' C12' H12' 119.9
C13' C12' H12' 119.9
C12' C13' C14' 119.9(2)
C12' C13' H13' 120.5
C14' C13' H13' 119.5
C13' C14' C9' 120.6(2)
C13' C14' H14' 120.3
C9' C14' H14' 119.1
C5' C15' C16' 118.90(16)
C5' C15' H15C 108.0
C16' C15' H15C 107.8
C5' C15' H15D 106.7
C16' C15' H15D 107.7
H15C C15' H15D 107.3
O3' C16' C18' 106.41(16)
O3' C16' C17' 106.65(15)
C18' C16' C17' 108.96(16)
O3' C16' C15' 114.69(15)
C18' C16' C15' 112.38(16)
C17' C16' C15' 107.50(15)
F2' C17' F1' 106.04(16)
F2' C17' F3' 107.18(16)
F1' C17' F3' 106.82(18)
F2' C17' C16' 113.16(17)
F1' C17' C16' 110.69(16)
F3' C17' C16' 112.53(16)
F4' C18' F5' 106.03(17)
F4' C18' F6' 106.91(17)
F5' C18' F6' 106.39(17)
F4' C18' C16' 113.65(17)
F5' C18' C16' 110.80(17)
F6' C18' C16' 112.57(17)

loop_
_geom_bond_atom_site_label_1
_geom_bond_atom_site_label_2
_geom_bond_distance
F1 C17 1.334(2)
F2 C17 1.332(2)
F3 C17 1.338(2)
F4 C18 1.327(2)
F5 C18 1.340(2)
F6 C18 1.334(2)
O1 C1 1.427(2)
O1 H1O 0.81(2)
O2 C2 1.440(2)
O2 C8 1.446(2)
O3 C16 1.401(2)
O3 H3O 0.88(2)
C1 C6 1.532(3)
C1 C2 1.542(3)
C1 H1 0.9601
C2 C3 1.536(3)
C2 H2 0.9599
C3 C4 1.533(3)
C3 C7 1.538(3)
C3 H3 0.9600
C4 C5 1.565(3)
C4 H4A 0.9600
C4 H4B 0.9600
C5 C15 1.536(3)
C5 C6 1.548(3)
C5 H5 0.9601
C6 C7 1.540(3)
C6 H6 0.9600
C7 H7A 0.9600
C7 H7B 0.9599
C8 C9 1.499(3)
C8 H8A 0.9599
C8 H8B 0.9600
C9 C10 1.379(3)
C9 C14 1.390(3)
C10 C11 1.383(3)
C10 H10 0.9600
C11 C12 1.379(3)
C11 H11 0.9600
C12 C13 1.375(3)
C12 H12 0.9600
C13 C14 1.383(3)
C13 H13 0.9600
C14 H14 0.9599
C15 C16 1.539(2)
C15 H15A 0.9601
C15 H15B 0.9600
C16 C18 1.530(3)
C16 C17 1.534(3)
F1' C17' 1.335(2)
F2' C17' 1.331(2)
F3' C17' 1.341(2)
F4' C18' 1.336(2)
F5' C18' 1.338(2)
F6' C18' 1.343(2)
O1' C1' 1.422(2)
O1' H1'O 0.84(2)
O2' C8' 1.437(2)
O2' C2' 1.444(2)
O3' C16' 1.398(2)
O3' H3'O 0.91(3)
C1' C6' 1.530(3)
C1' C2' 1.541(3)
C1' H1' 0.9600
C2' C3' 1.525(3)
C2' H2' 0.9600
C3' C4' 1.535(3)
C3' C7' 1.534(3)
C3' H3' 0.9599
C4' C5' 1.562(3)
C4' H4'A 0.9600
C4' H4'B 0.9600
C5' C15' 1.531(3)
C5' C6' 1.547(3)
C5' H5' 0.9600
C6' C7' 1.542(3)
C6' H6' 0.9601
C7' H7'A 0.9600
C7' H7'B 0.9600
C8' C9' 1.498(3)
C8' H8'A 0.9600
C8' H8'B 0.9600
C9' C10' 1.386(3)
C9' C14' 1.388(3)
C10' C11' 1.384(3)
C10' H10' 0.9600
C11' C12' 1.374(3)
C11' H11' 0.9600
C12' C13' 1.375(3)
C12' H12' 0.9601
C13' C14' 1.385(3)
C13' H13' 0.9600
C14' H14' 0.9600
C15' C16' 1.540(3)
C15' H15C 0.9600
C15' H15D 0.9600
C16' C18' 1.525(3)
C16' C17' 1.539(3)

loop_
_geom_hbond_atom_site_label_D
_geom_hbond_atom_site_label_H
_geom_hbond_atom_site_label_A
_geom_hbond_distance_DH
_geom_hbond_distance_HA
_geom_hbond_distance_DA
_geom_hbond_angle_DHA
O1' H1'O O2 0.84(2) 1.90(2) 2.7454(19) 176(2)
O3 H3O O1 0.88(2) 1.80(2) 2.662(2) 169(2)
O3' H3'O O1' 0.91(3) 1.73(3) 2.642(2) 173(2)
O1 H1O O2' 0.81(2) 1.98(3) 2.7871(19) 174(2)

loop_
_geom_torsion_atom_site_label_1
_geom_torsion_atom_site_label_2
_geom_torsion_atom_site_label_3
_geom_torsion_atom_site_label_4
_geom_torsion
C8 O2 C2 C3 80.8(2)
C8 O2 C2 C1 -164.33(15)
O1 C1 C2 O2 104.24(18)
C6 C1 C2 O2 -132.17(15)
O1 C1 C2 C3 -134.34(16)
C6 C1 C2 C3 -10.75(19)
O2 C2 C3 C4 -161.83(15)
C1 C2 C3 C4 78.98(19)
O2 C2 C3 C7 92.26(17)
C1 C2 C3 C7 -26.94(18)
C2 C3 C4 C5 -71.15(19)
C7 C3 C4 C5 35.78(19)
C3 C4 C5 C15 129.37(17)
C3 C4 C5 C6 0.0(2)
O1 C1 C6 C7 169.05(16)
C2 C1 C6 C7 44.25(18)
O1 C1 C6 C5 63.3(2)
C2 C1 C6 C5 -61.48(19)
C15 C5 C6 C1 -54.3(2)
C4 C5 C6 C1 68.36(19)
C15 C5 C6 C7 -158.35(17)
C4 C5 C6 C7 -35.67(18)
C1 C6 C7 C3 -59.25(17)
C5 C6 C7 C3 56.77(17)
C4 C3 C7 C6 -56.92(17)
C2 C3 C7 C6 53.45(17)
C2 O2 C8 C9 -179.41(16)
O2 C8 C9 C10 83.8(2)
O2 C8 C9 C14 -98.5(2)
C14 C9 C10 C11 -0.3(3)
C8 C9 C10 C11 177.5(2)
C9 C10 C11 C12 1.2(4)
C10 C11 C12 C13 -0.8(4)
C11 C12 C13 C14 -0.5(3)
C12 C13 C14 C9 1.4(3)
C10 C9 C14 C13 -1.0(3)
C8 C9 C14 C13 -178.77(19)
C6 C5 C15 C16 -59.0(2)
C4 C5 C15 C16 -177.99(16)
C5 C15 C16 O3 58.3(2)
C5 C15 C16 C18 -62.1(2)
C5 C15 C16 C17 177.17(16)
O3 C16 C17 F2 59.58(19)
C18 C16 C17 F2 173.66(15)
C15 C16 C17 F2 -64.12(19)
O3 C16 C17 F1 179.26(15)
C18 C16 C17 F1 -66.7(2)
C15 C16 C17 F1 55.6(2)
O3 C16 C17 F3 -58.7(2)
C18 C16 C17 F3 55.4(2)
C15 C16 C17 F3 177.64(15)
O3 C16 C18 F4 -61.55(19)
C17 C16 C18 F4 -176.38(15)
C15 C16 C18 F4 63.9(2)
O3 C16 C18 F6 178.12(15)
C17 C16 C18 F6 63.3(2)
C15 C16 C18 F6 -56.4(2)
O3 C16 C18 F5 57.4(2)
C17 C16 C18 F5 -57.4(2)
C15 C16 C18 F5 -177.12(16)
C8' O2' C2' C3' 82.6(2)
C8' O2' C2' C1' -162.31(17)
O1' C1' C2' O2' 105.96(17)
C6' C1' C2' O2' -130.03(15)
O1' C1' C2' C3' -132.48(16)
C6' C1' C2' C3' -8.47(18)
O2' C2' C3' C4' -164.25(15)
C1' C2' C3' C4' 76.98(18)
O2' C2' C3' C7' 89.88(18)
C1' C2' C3' C7' -28.88(18)
C2' C3' C4' C5' -72.4(2)
C7' C3' C4' C5' 34.0(2)
C3' C4' C5' C15' 131.80(17)
C3' C4' C5' C6' 2.0(2)
O1' C1' C6' C7' 167.56(15)
C2' C1' C6' C7' 42.22(17)
O1' C1' C6' C5' 62.2(2)
C2' C1' C6' C5' -63.15(19)
C15' C5' C6' C1' -56.5(2)
C4' C5' C6' C1' 66.93(19)
C15' C5' C6' C7' -160.40(17)
C4' C5' C6' C7' -36.98(18)
C2' C3' C7' C6' 54.30(17)
C4' C3' C7' C6' -55.94(17)
C1' C6' C7' C3' -58.68(16)
C5' C6' C7' C3' 57.17(17)
C2' O2' C8' C9' -174.19(17)
O2' C8' C9' C10' -106.5(2)
O2' C8' C9' C14' 77.5(3)
C14' C9' C10' C11' 1.0(3)
C8' C9' C10' C11' -175.03(19)
C9' C10' C11' C12' -0.2(3)
C10' C11' C12' C13' -0.8(3)
C11' C12' C13' C14' 1.0(3)
C12' C13' C14' C9' -0.2(3)
C10' C9' C14' C13' -0.8(3)
C8' C9' C14' C13' 175.19(19)
C6' C5' C15' C16' -57.3(2)
C4' C5' C15' C16' -176.74(16)
C5' C15' C16' O3' 67.5(2)
C5' C15' C16' C18' -54.2(2)
C5' C15' C16' C17' -174.11(16)
O3' C16' C17' F2' -49.6(2)
C18' C16' C17' F2' 64.9(2)
C15' C16' C17' F2' -173.11(16)
O3' C16' C17' F1' 69.2(2)
C18' C16' C17' F1' -176.27(16)
C15' C16' C17' F1' -54.2(2)
O3' C16' C17' F3' -171.33(16)
C18' C16' C17' F3' -56.8(2)
C15' C16' C17' F3' 65.2(2)
O3' C16' C18' F4' 68.7(2)
C17' C16' C18' F4' -46.0(2)
C15' C16' C18' F4' -165.03(16)
O3' C16' C18' F5' -50.6(2)
C17' C16' C18' F5' -165.26(16)
C15' C16' C18' F5' 75.7(2)
O3' C16' C18' F6' -169.61(16)
C17' C16' C18' F6' 75.7(2)
C15' C16' C18' F6' -43.3(2)
